data_5000335
_chemical_formula_moiety ?
_chemical_formula_sum 'C43 H33 B F24 N2 Ru'
_chemical_formula_weight 1145.59
_space_group_IT_number 61
_symmetry_cell_setting orthorhombic
_symmetry_space_group_name_Hall '-P 2ac 2ab'
_symmetry_space_group_name_H-M 'P b c a'
_cell_angle_alpha 90
_cell_angle_beta 90
_cell_angle_gamma 90
_cell_formula_units_Z 8
_cell_length_a 17.4046(19)
_cell_length_b 19.453(2)
_cell_length_c 26.918(3)
_cell_measurement_reflns_used 72
_cell_measurement_temperature 103.
_cell_measurement_theta_max 10.47
_cell_measurement_theta_min 9.73
_cell_volume 9113.8(17)
_diffrn_ambient_temperature 103.
_diffrn_detector_area_resol_mean ?
_diffrn_measured_fraction_theta_full 0
_diffrn_measured_fraction_theta_max 1
_diffrn_measurement_device_type 'refurbished Picker diffractometer'
_diffrn_measurement_method '\q/2\q scans'
_diffrn_radiation_type 'Mo K\a'
_diffrn_radiation_wavelength 0.71069
_diffrn_reflns_av_R_equivalents 0.109
_diffrn_reflns_limit_h_max 6
_diffrn_reflns_limit_h_min -20
_diffrn_reflns_limit_k_max 23
_diffrn_reflns_limit_k_min 0
_diffrn_reflns_limit_l_max 32
_diffrn_reflns_limit_l_min 0
_diffrn_reflns_number 12389
_diffrn_reflns_theta_full 0
_diffrn_reflns_theta_max 25.0005
_diffrn_reflns_theta_min 3.02687
_diffrn_standards_decay_% 0
_diffrn_standards_interval_count 200
_diffrn_standards_number 4
_exptl_absorpt_coefficient_mu 0.4773
_exptl_absorpt_correction_T_max 0.888
_exptl_absorpt_correction_T_min 0.868
_exptl_absorpt_correction_type analytical
_exptl_absorpt_process_details Tompa
_exptl_crystal_colour blue
_exptl_crystal_density_diffrn 1.67
_exptl_crystal_density_meas ?
_exptl_crystal_density_method 'not measured'
_exptl_crystal_description 'hexagonal prism'
_exptl_crystal_F_000 4560
_exptl_crystal_size_max .50
_exptl_crystal_size_mid .32
_exptl_crystal_size_min .28
_refine_diff_density_max 0.87
_refine_diff_density_min -0.69
_refine_ls_abs_structure_details none
_refine_ls_abs_structure_Flack ?
_refine_ls_extinction_coef 0.0000000154270(11)
_refine_ls_extinction_expression
;
Larson, A. C. (1967).  Acta Cryst. 23, p. 664.  Eq. (3)
;
_refine_ls_extinction_method Zachariasen
_refine_ls_goodness_of_fit_ref 1.6213
_refine_ls_hydrogen_treatment ?
_refine_ls_matrix_type full
_refine_ls_number_parameters 471
_refine_ls_number_reflns 2737
_refine_ls_R_factor_gt 0.0565
_refine_ls_shift/su_max 0.0363
_refine_ls_structure_factor_coef F
_refine_ls_weighting_details w^-1^=\s^2^(F)+(.03F)^2^
_refine_ls_weighting_scheme calc
_refine_ls_wR_factor_ref 0.0472
_reflns_number_gt 3102
_reflns_number_total 6558
_reflns_threshold_expression F^2^>2.33\s(F^2^)
_cod_original_formula_sum 'C43 H33 B1 F24 N2 Ru1'
_cod_database_code 5000335

loop_
_symmetry_equiv_pos_as_xyz
x,y,z
1/2-x,1/2+y,z
x,1/2-y,1/2+z
1/2-x,-y,1/2+z
1/2+x,y,1/2-z
-x,1/2+y,1/2-z
1/2+x,1/2-y,-z
-x,-y,-z

loop_
_atom_site_label
_atom_site_type_symbol
_atom_site_fract_x
_atom_site_fract_y
_atom_site_fract_z
_atom_site_U_iso_or_equiv
_atom_site_adp_type
_atom_site_occupancy
_atom_site_disorder_group
_atom_site_disorder_assembly
RU1 RU 0.184476 0.136603 0.62715E-1 0.041226(6) Uani 1 0 .
N2 N 0.26798 0.1510230 0.120214 0.025928(4) Uani 1 0 .
C3 C 0.303393 0.0829250(4) 0.1322100 0.047881(7) Uani 1 0 .
C4 C 0.3166030 0.43171E-1 0.86464E-1 0.063988(9) Uani 1 0 .
N5 N 0.242385 0.38409E-1 0.05807 0.056284(9) Uani 1 0 .
C6 C 0.326384 0.1974240 0.09692 0.050322(8) Uani 1 0 .
C7 C 0.241204 0.183732 0.1663790 0.046353(7) Uani 1 0 .
C8 C 0.263199 0.01576 0.8242E-2 0.071804(10) Uani 1 0 .
C9 C 0.193722 -0.0148330(10) 0.79811E-1 0.110396(16) Uani 1 0 .
C10 C 0.0852950(13) 0.121453 0.018770(19) 0.11062(3) Uiso 1 0 .
C11 C 0.0672500(12) 0.147367(14) 0.064534(5) 0.09271(4) Uani 1 0 .
C12 C 0.096447(13) 0.208767(14) 0.74725E-1 0.08212(3) Uani 1 0 .
C13 C 0.142687 0.230485 0.33207E-1 0.12255(9) Uani 1 0 .
C14 C 0.128933 0.172407 -0.141E-3 0.12629(13) Uani 1 0 .
B15 B 0.265782 0.27491 0.329653 0.01504 Uiso 1 0 .
C16 C 0.3154150 0.284262 0.381721 0.163748E-1 Uiso 1 0 .
C17 C 0.319477 0.232282 0.418088 0.01384187 Uiso 1 0 .
C18 C 0.36982 0.237682 0.458792 0.211275E-1 Uiso 1 0 .
C19 C 0.417577 0.293643 0.465035 0.207715E-1 Uiso 1 0 .
C20 C 0.412975 0.345391 0.42869 0.0212243(5) Uiso 1 0 .
C21 C 0.363552 0.3406420 0.388577 0.221678E-1 Uiso 1 0 .
C22 C 0.370609 0.178559 0.4943130 0.207118E-1 Uiso 1 0 .
F23 F 0.301084 0.168352 0.515225 0.037844(5) Uani 1 0 .
F24 F 0.420127 0.187615 0.532066 0.035029(5) Uani 1 0 .
F25 F 0.389337 0.118413 0.473318 0.033541(5) Uani 1 0 .
C26 C 0.465634 0.40645 0.434859 0.340931E-1 Uiso 1 0 .
F27 F 0.455331 0.436612 0.478659 0.053360(7) Uani 1 0 .
F28 F 0.540027 0.387328 0.434963 0.061790(8) Uani 1 0 .
F29 F 0.458574 0.450994 0.399482 0.092424(13) Uani 1 0 .
C30 C 0.33384 0.27053 0.28658 0.167602E-1 Uiso 1 0 .
C31 C 0.341787 0.3132760 0.246415 0.143121E-1 Uiso 1 0 .
C32 C 0.402488 0.306551 0.212172 0.0117376(4) Uiso 1 0 .
C33 C 0.457753 0.256736 0.218055 0.01666151 Uiso 1 0 .
C34 C 0.452472 0.214466 0.258699 0.0166420(14) Uiso 1 0 .
C35 C 0.391735 0.219779 0.291804 0.017893(3) Uiso 1 0 .
C36 C 0.4060630 0.35484 0.169301 0.0233083(18) Uiso 1 0 .
F37 F 0.462907 0.341592 0.137744 0.037726(5) Uani 1 0 .
F38 F 0.414165 0.420775 0.182844 0.033545(4) Uani 1 0 .
F39 F 0.34126 0.353244 0.142099 0.041679(6) Uani 1 0 .
C40 C 0.510915 0.159961 0.265993 0.290076E-1 Uiso 1 0 .
F41 F 0.581185 0.1800250 0.252995 0.034375(5) Uani 1 0 .
F42 F 0.495583 0.10229 0.24191 0.048608(7) Uani 1 0 .
F43 F 0.517891 0.140052 0.314421 0.050520(7) Uani 1 0 .
C44 C 0.206717 0.337053 0.318728 0.015521(3) Uiso 1 0 .
C45 C 0.165542 0.337747 0.273255 0.219395E-1 Uiso 1 0 .
C46 C 0.114271 0.389467 0.261497 0.20621E-1 Uiso 1 0 .
C47 C 0.96902E-1 0.44047 0.294151 0.244877E-1 Uiso 1 0 .
C48 C 0.135301 0.441335 0.339139 0.0221306(2) Uiso 1 0 .
C49 C 0.188108 0.390333 0.351794 0.213433E-1 Uiso 1 0 .
C50 C 0.80087E-1 0.3916680 0.210914 0.0324328(7) Uiso 1 0 .
F51 F 0.0744980(4) 0.330583 0.188689 0.059530(8) Uani 1 0 .
F52 F 0.1168250 0.430847 0.179809 0.069991(10) Uani 1 0 .
F53 F 0.6874E-2 0.413645 0.211189 0.070977(11) Uani 1 0 .
C54 C 0.1191530 0.4952510 0.375801 0.39282E-1 Uiso 1 0 .
F55 F 0.0845620(4) 0.548489 0.358996 0.15536(2) Uani 1 0 .
F56 F 0.0845880(7) 0.476131 0.415074 0.118700(18) Uani 1 0 .
F57 F 0.182064 0.523223 0.395193 0.104129(14) Uani 1 0 .
C58 C 0.216715 0.20476 0.332406 0.139819E-1 Uiso 1 0 .
C59 C 0.155671 0.198797 0.36664 0.156962E-1 Uiso 1 0 .
C60 C 0.112748 0.141585 0.372694 0.185492E-1 Uiso 1 0 .
C61 C 0.125129 0.83453E-1 0.3423690 0.196677E-1 Uiso 1 0 .
C62 C 0.182025 0.08788600 0.306961 0.144285E-1 Uiso 1 0 .
C63 C 0.226329 0.14598501 0.302764 0.163597E-1 Uiso 1 0 .
C64 C 0.0536570(4) 0.137928 0.412427 0.369615E-1 Uiso 1 0 .
F65 F 0.21636E-1 0.198787 0.421872 0.063663(9) Uani 1 0 .
F66 F 0.83563E-1 0.118678 0.45578 0.084737(14) Uani 1 0 .
F67 F -0.00469 0.95741E-1 0.40268 0.051053(7) Uani 1 0 .
C68 C 0.19252 0.29146E-1 0.2713920 0.266996E-1 Uiso 1 0 .
F69 F 0.263777 0.02160700 0.256103 0.037042(5) Uani 1 0 .
F70 F 0.149744 0.03972600 0.229479 0.035680(5) Uani 1 0 .
F71 F 0.168681 -0.30828E-1 0.289478 0.045757(6) Uani 1 0 .
H1 H 0.3512 0.0907 0.1486 0.0576 Uiso 1 0 .
H2 H 0.2701 0.0582 0.1537 0.0576 Uiso 1 0 .
H3 H 0.354 0.0657 0.0667 0.0753 Uiso 1 0 .
H4 H 0.334 -0.0015 0.0949 0.0753 Uiso 1 0 .
H5 H 0.3676 0.2046 0.1193 0.0611 Uiso 1 0 .
H6 H 0.3449 0.1773 0.0672 0.0611 Uiso 1 0 .
H7 H 0.3032 0.2407 0.0893 0.0611 Uiso 1 0 .
H8 H 0.2837 0.1924 0.1873 0.0621 Uiso 1 0 .
H9 H 0.2168 0.2265 0.1584 0.0621 Uiso 1 0 .
H10 H 0.2055 0.1548 0.1825 0.0621 Uiso 1 0 .
H11 H 0.2861 -0.0284 0.0097 0.0854 Uiso 1 0 .
H12 H 0.2174 0.013 -0.0116 0.0854 Uiso 1 0 .
H13 H 0.2973 0.0476 -0.0063 0.0854 Uiso 1 0 .
H14 H 0.1825 -0.0033 0.1139 0.1251 Uiso 1 0 .
H15 H 0.147 -0.0181 0.0621 0.1251 Uiso 1 0 .
H16 H 0.2196 -0.0578 0.0793 0.1251 Uiso 1 0 .
H17 H 0.0722 0.0891 -0.0027 0.1545 Uiso 1 0 .
H18 H 0.0357 0.1181 0.083 0.101 Uiso 1 0 .
H19 H 0.0861 0.2309 0.104 0.0922 Uiso 1 0 .
H20 H 0.1647 0.2713 0.0355 0.1626 Uiso 1 0 .
H21 H 0.165 0.1859 -0.0314 0.2333 Uiso 1 0 .
H22 H 0.2874 0.1931 0.4148 0.0277 Uiso 1 0 .
H23 H 0.4518 0.2968 0.4918 0.0343 Uiso 1 0 .
H24 H 0.362 0.3772 0.3651 0.0358 Uiso 1 0 .
H25 H 0.3057 0.349 0.2416 0.0278 Uiso 1 0 .
H26 H 0.4992 0.2523 0.1951 0.0287 Uiso 1 0 .
H27 H 0.3892 0.1889 0.3188 0.0286 Uiso 1 0 .
H28 H 0.1744 0.3018 0.2499 0.0336 Uiso 1 0 .
H29 H 0.06 0.4747 0.2863 0.0372 Uiso 1 0 .
H30 H 0.2119 0.3913 0.3837 0.0349 Uiso 1 0 .
H31 H 0.144 0.2382 0.3861 0.03 Uiso 1 0 .
H32 H 0.095 0.0433 0.3464 0.0321 Uiso 1 0 .
H33 H 0.2654 0.1463 0.2782 0.0283 Uiso 1 0 .

loop_
_atom_type_symbol
_atom_type_description
_atom_type_scat_dispersion_real
_atom_type_scat_dispersion_imag
_atom_type_scat_source
RU Ru -1.42 0.836 'International Tables Vol. IV (1974) Table 2.2B'
F F 0.014 0.01 'International Tables Vol. IV (1974) Table 2.2B'
N N 0.004 0.003 'International Tables Vol. IV (1974) Table 2.2B'
C C 0.002 0.002 'International Tables Vol. IV (1974) Table 2.2B'
B B 0 0.001 'International Tables Vol. IV (1974) Table 2.2B'
H H 0 0 'International Tables Vol. IV (1974) Table 2.2B'
